data_4088355
loop_
_publ_author_name
'Ve\<ce\<ra, Milo\<s'
'Varga, Vojtech'
'C\'isa\<rov\'a, Ivana'
'Pinkas, Ji\<r\'i'
'Kucharczyk, Pavel'
'Sedla\<r\'ik, Vladim\'ir'
'Lama\<c, Martin'

_publ_section_title
;
 Group 4 Metal Complexes of Chelating Cyclopentadienyl-ketimide Ligands
;
_journal_issue 5
_journal_name_full Organometallics
_journal_page_first 785
_journal_paper_doi 10.1021/acs.organomet.6b00019
_journal_volume 35
_journal_year 2016
_chemical_compound_source 'synthesized by the authors'
_chemical_formula_moiety 'C22 H31 Cl2 N Ti'
_chemical_formula_sum 'C22 H31 Cl2 N Ti'
_chemical_formula_weight 428.28
_space_group_IT_number 14
_space_group_name_Hall '-P 2ybc'
_space_group_name_H-M_alt 'P 1 21/c 1'
_symmetry_cell_setting monoclinic
_symmetry_space_group_name_Hall '-P 2ybc'
_symmetry_space_group_name_H-M 'P 1 21/c 1'
_atom_sites_solution_hydrogens difmap
_atom_sites_solution_primary direct
_atom_sites_solution_secondary difmap
_audit_creation_method SHELXL-97
_cell_angle_alpha 90.00
_cell_angle_beta 104.4490(10)
_cell_angle_gamma 90.00
_cell_formula_units_Z 4
_cell_length_a 14.1070(5)
_cell_length_b 8.9063(3)
_cell_length_c 17.4670(6)
_cell_measurement_reflns_used 9937
_cell_measurement_temperature 150(2)
_cell_measurement_theta_max 27.51
_cell_measurement_theta_min 2.50
_cell_volume 2125.16(13)
_computing_cell_refinement 'Bruker SAINT'
_computing_data_collection 'Bruker APEX2'
_computing_data_reduction 'Bruker SAINT'
_computing_structure_refinement 'SHELXL-97 (Sheldrick, 2008)'
_computing_structure_solution 'SHELXS-97 (Sheldrick, 2008)'
_diffrn_ambient_temperature 150(2)
_diffrn_measured_fraction_theta_full 1.000
_diffrn_measured_fraction_theta_max 1.000
_diffrn_measurement_device_type 'Bruker APEX-II CCD'
_diffrn_measurement_method '\f and \w scans'
_diffrn_radiation_monochromator graphite
_diffrn_radiation_source 'fine-focus sealed tube'
_diffrn_radiation_type MoK\a
_diffrn_radiation_wavelength 0.71073
_diffrn_reflns_av_R_equivalents 0.0228
_diffrn_reflns_av_sigmaI/netI 0.0170
_diffrn_reflns_limit_h_max 18
_diffrn_reflns_limit_h_min -18
_diffrn_reflns_limit_k_max 11
_diffrn_reflns_limit_k_min -11
_diffrn_reflns_limit_l_max 22
_diffrn_reflns_limit_l_min -22
_diffrn_reflns_number 27951
_diffrn_reflns_theta_full 27.50
_diffrn_reflns_theta_max 27.50
_diffrn_reflns_theta_min 1.49
_diffrn_standards_number 0
_exptl_absorpt_coefficient_mu 0.660
_exptl_absorpt_correction_T_max 0.8673
_exptl_absorpt_correction_T_min 0.7537
_exptl_absorpt_correction_type multi-scan
_exptl_crystal_colour violet
_exptl_crystal_density_diffrn 1.339
_exptl_crystal_density_method 'not measured'
_exptl_crystal_description plate
_exptl_crystal_F_000 904
_exptl_crystal_size_max 0.45
_exptl_crystal_size_mid 0.40
_exptl_crystal_size_min 0.22
_refine_diff_density_max 0.348
_refine_diff_density_min -0.292
_refine_diff_density_rms 0.048
_refine_ls_extinction_method none
_refine_ls_goodness_of_fit_ref 1.036
_refine_ls_hydrogen_treatment constr
_refine_ls_matrix_type full
_refine_ls_number_parameters 243
_refine_ls_number_reflns 4893
_refine_ls_number_restraints 0
_refine_ls_restrained_S_all 1.036
_refine_ls_R_factor_all 0.0328
_refine_ls_R_factor_gt 0.0272
_refine_ls_shift/su_max 0.001
_refine_ls_shift/su_mean 0.000
_refine_ls_structure_factor_coef Fsqd
_refine_ls_weighting_details 'calc w=1/[\s^2^(Fo^2^)+(0.0312P)^2^+1.2476P] where P=(Fo^2^+2Fc^2^)/3'
_refine_ls_weighting_scheme calc
_refine_ls_wR_factor_gt 0.0681
_refine_ls_wR_factor_ref 0.0713
_reflns_number_gt 4302
_reflns_number_total 4893
_reflns_threshold_expression I>2\s(I)
_cod_data_source_file 2.cif
_cod_data_source_block ml_mv3
_cod_original_sg_symbol_H-M P2(1)/c
_cod_database_code 4088355

loop_
_symmetry_equiv_pos_as_xyz
'x, y, z'
'-x, y+1/2, -z+1/2'
'-x, -y, -z'
'x, -y-1/2, z-1/2'

loop_
_atom_site_label
_atom_site_type_symbol
_atom_site_fract_x
_atom_site_fract_y
_atom_site_fract_z
_atom_site_U_iso_or_equiv
_atom_site_adp_type
_atom_site_occupancy
_atom_site_symmetry_multiplicity
_atom_site_calc_flag
_atom_site_refinement_flags
Ti1 Ti 0.328743(16) 0.11538(3) 0.134056(14) 0.01352(7) Uani 1 1 d .
C1 C 0.25880(9) 0.01809(15) 0.24517(7) 0.0144(2) Uani 1 1 d .
C2 C 0.22658(10) 0.16498(15) 0.22063(8) 0.0168(3) Uani 1 1 d .
H2 H 0.1613 0.1936 0.1958 0.020 Uiso 1 1 calc R
C3 C 0.30935(11) 0.26259(16) 0.23968(8) 0.0213(3) Uani 1 1 d .
H3 H 0.3083 0.3683 0.2325 0.026 Uiso 1 1 calc R
C4 C 0.39209(11) 0.17508(18) 0.27082(8) 0.0232(3) Uani 1 1 d .
H4 H 0.4574 0.2109 0.2884 0.028 Uiso 1 1 calc R
C5 C 0.36187(10) 0.02399(17) 0.27171(8) 0.0195(3) Uani 1 1 d .
H5 H 0.4039 -0.0598 0.2875 0.023 Uiso 1 1 calc R
C6 C 0.19368(9) -0.11292(14) 0.25491(8) 0.0151(3) Uani 1 1 d .
C7 C 0.24807(10) -0.26347(15) 0.26063(9) 0.0205(3) Uani 1 1 d .
H7A H 0.2667 -0.2825 0.2111 0.031 Uiso 1 1 calc R
H7B H 0.2052 -0.3443 0.2700 0.031 Uiso 1 1 calc R
H7C H 0.3070 -0.2597 0.3044 0.031 Uiso 1 1 calc R
C8 C 0.10155(10) -0.12153(16) 0.18622(9) 0.0212(3) Uani 1 1 d .
H8A H 0.0666 -0.0255 0.1814 0.032 Uiso 1 1 calc R
H8B H 0.0588 -0.2018 0.1964 0.032 Uiso 1 1 calc R
H8C H 0.1204 -0.1427 0.1370 0.032 Uiso 1 1 calc R
C9 C 0.16378(10) -0.08387(15) 0.33612(8) 0.0179(3) Uani 1 1 d .
C10 C 0.10599(13) 0.06254(18) 0.33777(10) 0.0317(4) Uani 1 1 d .
H10A H 0.0509 0.0673 0.2908 0.047 Uiso 1 1 calc R
H10B H 0.1492 0.1489 0.3382 0.047 Uiso 1 1 calc R
H10C H 0.0811 0.0644 0.3854 0.047 Uiso 1 1 calc R
C11 C 0.25177(11) -0.08554(19) 0.40880(9) 0.0278(3) Uani 1 1 d .
H11A H 0.2286 -0.0733 0.4569 0.042 Uiso 1 1 calc R
H11B H 0.2962 -0.0030 0.4048 0.042 Uiso 1 1 calc R
H11C H 0.2865 -0.1814 0.4110 0.042 Uiso 1 1 calc R
C12 C 0.09764(10) -0.20728(16) 0.34629(8) 0.0202(3) Uani 1 1 d .
C13 C 0.22965(9) 0.32229(15) 0.06884(8) 0.0154(3) Uani 1 1 d .
C14 C 0.20274(9) 0.19312(15) 0.02123(8) 0.0156(3) Uani 1 1 d .
C15 C 0.28398(10) 0.15203(15) -0.00940(8) 0.0164(3) Uani 1 1 d .
C16 C 0.36113(9) 0.25143(15) 0.02180(8) 0.0170(3) Uani 1 1 d .
C17 C 0.32959(9) 0.35433(15) 0.07261(8) 0.0162(3) Uani 1 1 d .
C18 C 0.15982(11) 0.42368(17) 0.09664(9) 0.0241(3) Uani 1 1 d .
H18A H 0.1394 0.5055 0.0586 0.036 Uiso 1 1 calc R
H18B H 0.1923 0.4655 0.1484 0.036 Uiso 1 1 calc R
H18C H 0.1022 0.3661 0.1010 0.036 Uiso 1 1 calc R
C19 C 0.10310(10) 0.12228(17) -0.00102(9) 0.0242(3) Uani 1 1 d .
H19A H 0.0702 0.1382 0.0415 0.036 Uiso 1 1 calc R
H19B H 0.1097 0.0143 -0.0092 0.036 Uiso 1 1 calc R
H19C H 0.0644 0.1680 -0.0499 0.036 Uiso 1 1 calc R
C20 C 0.28271(12) 0.03637(18) -0.07166(9) 0.0263(3) Uani 1 1 d .
H20A H 0.2685 0.0848 -0.1237 0.039 Uiso 1 1 calc R
H20B H 0.2321 -0.0384 -0.0708 0.039 Uiso 1 1 calc R
H20C H 0.3467 -0.0131 -0.0614 0.039 Uiso 1 1 calc R
C21 C 0.45513(10) 0.26070(19) -0.00342(9) 0.0266(3) Uani 1 1 d .
H21A H 0.4741 0.1601 -0.0167 0.040 Uiso 1 1 calc R
H21B H 0.5066 0.3022 0.0398 0.040 Uiso 1 1 calc R
H21C H 0.4461 0.3259 -0.0499 0.040 Uiso 1 1 calc R
C22 C 0.38658(10) 0.48791(16) 0.11151(9) 0.0234(3) Uani 1 1 d .
H22D H 0.4175 0.4644 0.1669 0.028 Uiso 0.50 1 d PR
H22E H 0.3422 0.5735 0.1089 0.028 Uiso 0.50 1 d PR
H22F H 0.4372 0.5132 0.0841 0.028 Uiso 0.50 1 d PR
H22A H 0.4568 0.4662 0.1226 0.028 Uiso 0.50 1 d PR
H22B H 0.3688 0.5100 0.1611 0.028 Uiso 0.50 1 d PR
H22C H 0.3713 0.5749 0.0762 0.028 Uiso 0.50 1 d PR
Cl1 Cl 0.49864(3) 0.07880(5) 0.15261(2) 0.03328(11) Uani 1 1 d .
Cl2 Cl 0.29008(3) -0.12908(4) 0.08896(2) 0.02950(10) Uani 1 1 d .
N1 N 0.04439(10) -0.29744(16) 0.35599(9) 0.0320(3) Uani 1 1 d .

loop_
_atom_site_aniso_label
_atom_site_aniso_U_11
_atom_site_aniso_U_22
_atom_site_aniso_U_33
_atom_site_aniso_U_23
_atom_site_aniso_U_13
_atom_site_aniso_U_12
Ti1 0.01461(11) 0.01352(12) 0.01309(12) 0.00004(8) 0.00469(9) 0.00103(8)
C1 0.0170(6) 0.0159(6) 0.0106(6) -0.0016(5) 0.0039(5) -0.0004(5)
C2 0.0212(6) 0.0155(6) 0.0160(6) -0.0006(5) 0.0087(5) 0.0010(5)
C3 0.0339(8) 0.0171(7) 0.0161(7) -0.0042(5) 0.0120(6) -0.0071(6)
C4 0.0237(7) 0.0312(8) 0.0144(7) -0.0023(6) 0.0044(5) -0.0116(6)
C5 0.0185(6) 0.0248(7) 0.0144(6) 0.0030(5) 0.0030(5) -0.0010(5)
C6 0.0169(6) 0.0131(6) 0.0150(6) -0.0007(5) 0.0037(5) -0.0005(5)
C7 0.0266(7) 0.0146(6) 0.0218(7) 0.0019(5) 0.0087(6) 0.0026(5)
C8 0.0196(6) 0.0219(7) 0.0202(7) -0.0004(6) 0.0013(5) -0.0046(5)
C9 0.0210(6) 0.0164(6) 0.0179(7) -0.0008(5) 0.0078(5) -0.0028(5)
C10 0.0465(9) 0.0223(8) 0.0346(9) 0.0013(7) 0.0260(8) 0.0075(7)
C11 0.0303(8) 0.0360(9) 0.0171(7) -0.0037(6) 0.0058(6) -0.0126(7)
C12 0.0186(6) 0.0239(7) 0.0189(7) 0.0003(5) 0.0058(5) 0.0001(5)
C13 0.0163(6) 0.0151(6) 0.0145(6) 0.0017(5) 0.0033(5) 0.0011(5)
C14 0.0155(6) 0.0166(6) 0.0141(6) 0.0015(5) 0.0027(5) -0.0009(5)
C15 0.0197(6) 0.0173(6) 0.0130(6) 0.0010(5) 0.0055(5) 0.0003(5)
C16 0.0175(6) 0.0177(6) 0.0167(6) 0.0044(5) 0.0061(5) 0.0008(5)
C17 0.0166(6) 0.0142(6) 0.0167(6) 0.0023(5) 0.0020(5) -0.0008(5)
C18 0.0239(7) 0.0233(7) 0.0262(8) -0.0002(6) 0.0080(6) 0.0068(6)
C19 0.0174(6) 0.0282(8) 0.0254(8) -0.0013(6) 0.0019(6) -0.0067(6)
C20 0.0380(8) 0.0248(8) 0.0181(7) -0.0049(6) 0.0111(6) -0.0018(6)
C21 0.0206(7) 0.0327(8) 0.0300(8) 0.0077(7) 0.0128(6) 0.0003(6)
C22 0.0238(7) 0.0175(7) 0.0260(8) 0.0002(6) 0.0008(6) -0.0049(5)
Cl1 0.01865(17) 0.0536(3) 0.0291(2) 0.01257(18) 0.00885(15) 0.01355(16)
Cl2 0.0567(2) 0.01346(16) 0.02279(19) -0.00215(13) 0.01829(17) -0.00012(15)
N1 0.0299(7) 0.0342(8) 0.0344(8) 0.0008(6) 0.0127(6) -0.0096(6)

loop_
_atom_type_symbol
_atom_type_description
_atom_type_scat_dispersion_real
_atom_type_scat_dispersion_imag
_atom_type_scat_source
C C 0.0033 0.0016 'International Tables Vol C Tables 4.2.6.8 and 6.1.1.4'
H H 0.0000 0.0000 'International Tables Vol C Tables 4.2.6.8 and 6.1.1.4'
N N 0.0061 0.0033 'International Tables Vol C Tables 4.2.6.8 and 6.1.1.4'
Cl Cl 0.1484 0.1585 'International Tables Vol C Tables 4.2.6.8 and 6.1.1.4'
Ti Ti 0.2776 0.4457 'International Tables Vol C Tables 4.2.6.8 and 6.1.1.4'

loop_
_geom_angle_atom_site_label_1
_geom_angle_atom_site_label_2
_geom_angle_atom_site_label_3
_geom_angle
Cl2 Ti1 C3 136.66(4)
Cl2 Ti1 Cl1 93.520(18)
C3 Ti1 Cl1 106.52(4)
Cl2 Ti1 C2 105.10(3)
C3 Ti1 C2 35.25(5)
Cl1 Ti1 C2 134.01(4)
Cl2 Ti1 C17 135.05(4)
C3 Ti1 C17 82.49(5)
Cl1 Ti1 C17 93.79(3)
C2 Ti1 C17 101.10(5)
Cl2 Ti1 C4 122.83(4)
C3 Ti1 C4 34.33(5)
Cl1 Ti1 C4 77.29(4)
C2 Ti1 C4 57.18(5)
C17 Ti1 C4 102.04(5)
Cl2 Ti1 C14 85.94(3)
C3 Ti1 C14 106.13(5)
Cl1 Ti1 C14 132.11(3)
C2 Ti1 C14 91.51(5)
C17 Ti1 C14 57.29(4)
C4 Ti1 C14 140.40(5)
Cl2 Ti1 C13 119.53(3)
C3 Ti1 C13 77.08(5)
Cl1 Ti1 C13 128.14(3)
C2 Ti1 C13 77.71(5)
C17 Ti1 C13 34.47(4)
C4 Ti1 C13 109.20(5)
C14 Ti1 C13 34.12(4)
Cl2 Ti1 C16 105.47(3)
C3 Ti1 C16 115.98(5)
Cl1 Ti1 C16 77.98(3)
C2 Ti1 C16 133.09(5)
C17 Ti1 C16 34.24(4)
C4 Ti1 C16 126.38(5)
C14 Ti1 C16 56.43(4)
C13 Ti1 C16 56.36(4)
Cl2 Ti1 C15 78.47(3)
C3 Ti1 C15 133.07(5)
Cl1 Ti1 C15 98.78(3)
C2 Ti1 C15 125.73(5)
C17 Ti1 C15 56.59(5)
C4 Ti1 C15 158.29(5)
C14 Ti1 C15 34.23(4)
C13 Ti1 C15 56.31(4)
C16 Ti1 C15 33.34(4)
Cl2 Ti1 C5 89.58(4)
C3 Ti1 C5 56.41(5)
Cl1 Ti1 C5 83.21(3)
C2 Ti1 C5 55.90(5)
C17 Ti1 C5 135.33(5)
C4 Ti1 C5 33.73(5)
C14 Ti1 C5 144.57(4)
C13 Ti1 C5 131.01(5)
C16 Ti1 C5 156.47(5)
C15 Ti1 C5 167.96(5)
Cl2 Ti1 C1 80.61(3)
C3 Ti1 C1 56.15(4)
Cl1 Ti1 C1 115.02(3)
C2 Ti1 C1 33.27(4)
C17 Ti1 C1 134.04(4)
C4 Ti1 C1 55.40(4)
C14 Ti1 C1 112.10(4)
C13 Ti1 C1 109.32(4)
C16 Ti1 C1 165.68(4)
C15 Ti1 C1 141.05(4)
C5 Ti1 C1 32.72(4)
C5 C1 C2 106.94(12)
C5 C1 C6 126.37(12)
C2 C1 C6 125.84(11)
C5 C1 Ti1 70.95(7)
C2 C1 Ti1 67.04(7)
C6 C1 Ti1 135.09(9)
C1 C2 C3 108.06(12)
C1 C2 Ti1 79.69(8)
C3 C2 Ti1 70.77(7)
C1 C2 H2 126.0
C3 C2 H2 126.0
Ti1 C2 H2 115.6
C4 C3 C2 107.86(12)
C4 C3 Ti1 75.10(8)
C2 C3 Ti1 73.98(7)
C4 C3 H3 126.1
C2 C3 H3 126.1
Ti1 C3 H3 116.9
C3 C4 C5 108.10(12)
C3 C4 Ti1 70.56(8)
C5 C4 Ti1 76.15(8)
C3 C4 H4 125.9
C5 C4 H4 125.9
Ti1 C4 H4 119.2
C1 C5 C4 108.70(13)
C1 C5 Ti1 76.33(8)
C4 C5 Ti1 70.11(8)
C1 C5 H5 125.7
C4 C5 H5 125.7
Ti1 C5 H5 119.6
C1 C6 C8 111.60(11)
C1 C6 C7 111.79(11)
C8 C6 C7 108.61(11)
C1 C6 C9 106.00(10)
C8 C6 C9 110.02(11)
C7 C6 C9 108.77(11)
C6 C7 H7A 109.5
C6 C7 H7B 109.5
H7A C7 H7B 109.5
C6 C7 H7C 109.5
H7A C7 H7C 109.5
H7B C7 H7C 109.5
C6 C8 H8A 109.5
C6 C8 H8B 109.5
H8A C8 H8B 109.5
C6 C8 H8C 109.5
H8A C8 H8C 109.5
H8B C8 H8C 109.5
C12 C9 C11 107.26(12)
C12 C9 C10 105.88(11)
C11 C9 C10 108.31(13)
C12 C9 C6 107.45(11)
C11 C9 C6 113.17(11)
C10 C9 C6 114.28(11)
C9 C10 H10A 109.5
C9 C10 H10B 109.5
H10A C10 H10B 109.5
C9 C10 H10C 109.5
H10A C10 H10C 109.5
H10B C10 H10C 109.5
C9 C11 H11A 109.5
C9 C11 H11B 109.5
H11A C11 H11B 109.5
C9 C11 H11C 109.5
H11A C11 H11C 109.5
H11B C11 H11C 109.5
N1 C12 C9 176.61(16)
C14 C13 C17 107.91(11)
C14 C13 C18 125.24(12)
C17 C13 C18 125.85(12)
C14 C13 Ti1 72.31(7)
C17 C13 Ti1 71.44(7)
C18 C13 Ti1 130.81(10)
C13 C14 C15 107.81(11)
C13 C14 C19 126.21(12)
C15 C14 C19 125.63(12)
C13 C14 Ti1 73.57(7)
C15 C14 Ti1 74.63(7)
C19 C14 Ti1 123.00(9)
C16 C15 C14 108.05(12)
C16 C15 C20 125.78(12)
C14 C15 C20 125.74(12)
C16 C15 Ti1 73.12(8)
C14 C15 Ti1 71.15(7)
C20 C15 Ti1 127.30(10)
C15 C16 C17 108.41(11)
C15 C16 C21 125.26(13)
C17 C16 C21 125.79(13)
C15 C16 Ti1 73.54(8)
C17 C16 Ti1 70.64(7)
C21 C16 Ti1 128.24(9)
C16 C17 C13 107.60(11)
C16 C17 C22 125.31(12)
C13 C17 C22 126.33(12)
C16 C17 Ti1 75.12(8)
C13 C17 Ti1 74.09(7)
C22 C17 Ti1 124.47(9)
C13 C18 H18A 109.5
C13 C18 H18B 109.5
H18A C18 H18B 109.5
C13 C18 H18C 109.5
H18A C18 H18C 109.5
H18B C18 H18C 109.5
C14 C19 H19A 109.5
C14 C19 H19B 109.5
H19A C19 H19B 109.5
C14 C19 H19C 109.5
H19A C19 H19C 109.5
H19B C19 H19C 109.5
C15 C20 H20A 109.5
C15 C20 H20B 109.5
H20A C20 H20B 109.5
C15 C20 H20C 109.5
H20A C20 H20C 109.5
H20B C20 H20C 109.5
C16 C21 H21A 109.5
C16 C21 H21B 109.5
H21A C21 H21B 109.5
C16 C21 H21C 109.5
H21A C21 H21C 109.5
H21B C21 H21C 109.5
C17 C22 H22D 109.5
C17 C22 H22E 109.4
H22D C22 H22E 109.5
C17 C22 H22F 109.5
H22D C22 H22F 109.5
H22E C22 H22F 109.5
C17 C22 H22A 109.5
H22D C22 H22A 65.4
H22E C22 H22A 139.9
H22F C22 H22A 47.0
C17 C22 H22B 109.4
H22D C22 H22B 47.0
H22E C22 H22B 65.4
H22F C22 H22B 139.9
H22A C22 H22B 109.5
C17 C22 H22C 109.4
H22D C22 H22C 139.9
H22E C22 H22C 47.0
H22F C22 H22C 65.4
H22A C22 H22C 109.5
H22B C22 H22C 109.5

loop_
_geom_bond_atom_site_label_1
_geom_bond_atom_site_label_2
_geom_bond_distance
Ti1 Cl2 2.3332(4)
Ti1 C3 2.3344(13)
Ti1 Cl1 2.3596(4)
Ti1 C2 2.3763(13)
Ti1 C17 2.3849(13)
Ti1 C4 2.3922(14)
Ti1 C14 2.4030(13)
Ti1 C13 2.4193(13)
Ti1 C16 2.4430(13)
Ti1 C15 2.4484(13)
Ti1 C5 2.4700(14)
Ti1 C1 2.5391(13)
C1 C5 1.4126(18)
C1 C2 1.4159(18)
C1 C6 1.5207(17)
C2 C3 1.4269(19)
C2 H2 0.9500
C3 C4 1.396(2)
C3 H3 0.9500
C4 C5 1.413(2)
C4 H4 0.9500
C5 H5 0.9500
C6 C8 1.5351(18)
C6 C7 1.5357(18)
C6 C9 1.5985(18)
C7 H7A 0.9800
C7 H7B 0.9800
C7 H7C 0.9800
C8 H8A 0.9800
C8 H8B 0.9800
C8 H8C 0.9800
C9 C12 1.4808(19)
C9 C11 1.538(2)
C9 C10 1.542(2)
C10 H10A 0.9800
C10 H10B 0.9800
C10 H10C 0.9800
C11 H11A 0.9800
C11 H11B 0.9800
C11 H11C 0.9800
C12 N1 1.1408(19)
C13 C14 1.4147(18)
C13 C17 1.4237(17)
C13 C18 1.5035(18)
C14 C15 1.4282(18)
C14 C19 1.5007(18)
C15 C16 1.4032(19)
C15 C20 1.4948(19)
C16 C17 1.4221(19)
C16 C21 1.5003(18)
C17 C22 1.5003(18)
C18 H18A 0.9800
C18 H18B 0.9800
C18 H18C 0.9800
C19 H19A 0.9800
C19 H19B 0.9800
C19 H19C 0.9800
C20 H20A 0.9800
C20 H20B 0.9800
C20 H20C 0.9800
C21 H21A 0.9800
C21 H21B 0.9800
C21 H21C 0.9800
C22 H22D 0.9800
C22 H22E 0.9800
C22 H22F 0.9800
C22 H22A 0.9800
C22 H22B 0.9800
C22 H22C 0.9800
